data_2215307
loop_
_publ_author_name
'\"Ozel G\"uven, \"Ozden'
'\,Caylak, Nagihan'
'H\"okelek, Tuncer'

_publ_section_title
;
 <i>N</i>,<i>N</i>-Bis[2-(2-furyl)-2-(hydroxyimino)ethyl]aniline
;
_journal_coeditor_code XU2310
_journal_issue 9
_journal_name_full 'Acta Crystallographica Section E'
_journal_page_first o3827
_journal_page_last o3828
_journal_paper_doi 10.1107/S1600536807039864
_journal_volume 63
_journal_year 2007
_chemical_formula_iupac 'C18 H17 N3 O4'
_chemical_formula_moiety 'C18 H17 N3 O4'
_chemical_formula_sum 'C18 H17 N3 O4'
_chemical_formula_weight 339.35
_chemical_melting_point 486.5(5)
_chemical_name_systematic
;
N,N-Bis[2-(2-furyl)-2-(hydroxyimino)ethyl]aniline
;
_space_group_IT_number 14
_symmetry_cell_setting monoclinic
_symmetry_space_group_name_Hall '-P 2yn'
_symmetry_space_group_name_H-M 'P 1 21/n 1'
_atom_sites_solution_hydrogens geom
_atom_sites_solution_primary direct
_atom_sites_solution_secondary difmap
_audit_creation_method SHELXL-97
_cell_angle_alpha 90.00
_cell_angle_beta 109.886(10)
_cell_angle_gamma 90.00
_cell_formula_units_Z 4
_cell_length_a 11.2363(2)
_cell_length_b 11.9889(3)
_cell_length_c 12.8785(4)
_cell_measurement_reflns_used 25
_cell_measurement_temperature 298(2)
_cell_measurement_theta_max 21.6
_cell_measurement_theta_min 2.7
_cell_volume 1631.43(13)
_computing_cell_refinement 'CAD-4 EXPRESS (Enraf--Nonius, 1994)'
_computing_data_collection 'CAD-4 EXPRESS (Enraf--Nonius, 1994)'
_computing_data_reduction 'XCAD4 (Harms & Wocadlo, 1995)'
_computing_molecular_graphics 'ORTEP-3 for Windows (Farrugia, 1997)'
_computing_publication_material 'WinGX (Farrugia, 1999)'
_computing_structure_refinement 'SHELXL97 (Sheldrick, 1997)'
_computing_structure_solution 'SHELXS97 (Sheldrick, 1997)'
_diffrn_ambient_temperature 298(2)
_diffrn_measured_fraction_theta_full 0.976
_diffrn_measured_fraction_theta_max 0.976
_diffrn_measurement_device_type 'Enraf--Nonius TurboCAD-4'
_diffrn_measurement_method 'Non-profiled \w'
_diffrn_radiation_monochromator graphite
_diffrn_radiation_source 'fine-focus sealed tube'
_diffrn_radiation_type MoK\a
_diffrn_radiation_wavelength 0.71073
_diffrn_reflns_av_R_equivalents 0.0257
_diffrn_reflns_av_sigmaI/netI 0.0799
_diffrn_reflns_limit_h_max 13
_diffrn_reflns_limit_h_min -12
_diffrn_reflns_limit_k_max 14
_diffrn_reflns_limit_k_min 0
_diffrn_reflns_limit_l_max 0
_diffrn_reflns_limit_l_min -15
_diffrn_reflns_number 2933
_diffrn_reflns_theta_full 25.0
_diffrn_reflns_theta_max 25.0
_diffrn_reflns_theta_min 2.39
_diffrn_standards_decay_% 1
_diffrn_standards_interval_time 120
_diffrn_standards_number 3
_exptl_absorpt_coefficient_mu 0.100
_exptl_absorpt_correction_T_max 0.9852
_exptl_absorpt_correction_T_min 0.9755
_exptl_absorpt_correction_type psi-scan
_exptl_absorpt_process_details '(North <i>et al.</i>,  1968)'
_exptl_crystal_colour dark-yellow
_exptl_crystal_density_diffrn 1.382
_exptl_crystal_density_method 'not measured'
_exptl_crystal_description block
_exptl_crystal_F_000 712
_exptl_crystal_size_max 0.25
_exptl_crystal_size_mid 0.20
_exptl_crystal_size_min 0.15
_refine_diff_density_max 0.172
_refine_diff_density_min -0.186
_refine_ls_extinction_method none
_refine_ls_goodness_of_fit_ref 0.992
_refine_ls_hydrogen_treatment refall
_refine_ls_matrix_type full
_refine_ls_number_parameters 294
_refine_ls_number_reflns 2801
_refine_ls_number_restraints 0
_refine_ls_restrained_S_all 0.992
_refine_ls_R_factor_all 0.1362
_refine_ls_R_factor_gt 0.0419
_refine_ls_shift/su_max 0.000
_refine_ls_shift/su_mean 0.000
_refine_ls_structure_factor_coef Fsqd
_refine_ls_weighting_details 'calc w=1/[\s^2^(Fo^2^)+(0.0459P)^2^+0.0438P] where P=(Fo^2^+2Fc^2^)/3'
_refine_ls_weighting_scheme calc
_refine_ls_wR_factor_gt 0.0884
_refine_ls_wR_factor_ref 0.1102
_reflns_number_gt 1518
_reflns_number_total 2801
_reflns_threshold_expression I>2\s(I)
_cod_data_source_file xu2310.cif
_cod_data_source_block I
_cod_depositor_comments
;
The following automatic conversions were performed:

'_chemical_melting_point' value '486-487' was changed to '486.5(5)' -
the average value was taken and precision was estimated.

Automatic conversion script
Id: cif_fix_values 1646 2011-03-28 12:23:43Z adriana 

The following automatic conversions were performed:

'_chemical_melting_point' value '486-487' was changed to '486.5(5)' -
the average value was taken and precision was estimated.

Automatic conversion script
Id: cif_fix_values 1715 2011-07-08 13:25:40Z adriana 
;
_cod_original_sg_symbol_H-M 'P 21/n'
_cod_database_code 2215307
_cod_database_fobs_code 2215307

loop_
_symmetry_equiv_pos_as_xyz
'x, y, z'
'-x+1/2, y+1/2, -z+1/2'
'-x, -y, -z'
'x-1/2, -y-1/2, z-1/2'

loop_
_atom_site_type_symbol
_atom_site_label
_atom_site_fract_x
_atom_site_fract_y
_atom_site_fract_z
_atom_site_U_iso_or_equiv
_atom_site_adp_type
_atom_site_calc_flag
_atom_site_occupancy
O O1 -0.22619(16) 0.61727(18) 0.45244(14) 0.0707(6) Uani d 1
O O2 0.15196(17) 0.66194(17) 0.58964(14) 0.0529(5) Uani d 1
H H2A 0.230(3) 0.687(3) 0.604(3) 0.106(13) Uiso d 1
O O3 0.15759(15) 0.60813(16) 0.08792(13) 0.0540(5) Uani d 1
O O4 -0.19768(17) 0.72757(18) -0.06184(14) 0.0613(6) Uani d 1
H H4A -0.279(3) 0.754(3) -0.071(3) 0.101(12) Uiso d 1
N N1 -0.02799(19) 0.77039(19) 0.27240(16) 0.0440(6) Uani d 1
N N2 0.09068(19) 0.69508(17) 0.48006(16) 0.0427(6) Uani d 1
N N3 -0.14059(18) 0.73967(18) 0.05252(15) 0.0451(6) Uani d 1
C C1 -0.0994(3) 0.7060(3) 0.3259(2) 0.0445(7) Uani d 1
H H1A -0.128(3) 0.636(2) 0.286(2) 0.069(9) Uiso d 1
H H1B -0.176(2) 0.7478(19) 0.3208(17) 0.043(7) Uiso d 1
C C2 -0.0290(2) 0.67560(19) 0.44496(19) 0.0357(6) Uani d 1
C C3 -0.0995(2) 0.6263(2) 0.5084(2) 0.0392(6) Uani d 1
C C4 -0.0747(3) 0.5883(2) 0.6112(2) 0.0460(7) Uani d 1
H H4 -0.001(2) 0.588(2) 0.661(2) 0.050(8) Uiso d 1
C C5 -0.1896(3) 0.5536(3) 0.6213(2) 0.0562(8) Uani d 1
H H5 -0.197(2) 0.523(2) 0.686(2) 0.051(7) Uiso d 1
C C6 -0.2763(3) 0.5709(3) 0.5256(3) 0.0762(11) Uani d 1
H H6 -0.363(3) 0.560(2) 0.492(2) 0.078(10) Uiso d 1
C C7 -0.0231(2) 0.8855(2) 0.27923(19) 0.0390(6) Uani d 1
C C8 -0.0736(3) 0.9441(3) 0.3477(2) 0.0503(8) Uani d 1
H H8 -0.108(2) 0.9039(18) 0.3939(18) 0.040(7) Uiso d 1
C C9 -0.0730(3) 1.0586(3) 0.3505(3) 0.0620(9) Uani d 1
H H9 -0.106(3) 1.095(2) 0.404(2) 0.079(10) Uiso d 1
C C10 -0.0184(3) 1.1184(3) 0.2890(3) 0.0682(10) Uani d 1
H H10 -0.019(3) 1.196(3) 0.288(2) 0.085(12) Uiso d 1
C C11 0.0357(3) 1.0632(3) 0.2229(3) 0.0616(9) Uani d 1
H H11 0.082(2) 1.100(2) 0.184(2) 0.066(9) Uiso d 1
C C12 0.0337(2) 0.9481(3) 0.2178(2) 0.0499(8) Uani d 1
H H12 0.067(2) 0.9119(19) 0.1705(19) 0.045(7) Uiso d 1
C C13 0.0401(3) 0.7107(3) 0.2132(2) 0.0439(7) Uani d 1
H H13A 0.127(2) 0.745(2) 0.2293(18) 0.053(7) Uiso d 1
H H13B 0.057(2) 0.634(2) 0.2408(18) 0.051(8) Uiso d 1
C C14 -0.0271(2) 0.7019(2) 0.08969(19) 0.0377(6) Uani d 1
C C15 0.0415(2) 0.6506(2) 0.02531(19) 0.0401(6) Uani d 1
C C16 0.0236(3) 0.6337(2) -0.0823(2) 0.0491(7) Uani d 1
H H16 -0.052(2) 0.655(2) -0.142(2) 0.067(8) Uiso d 1
C C17 0.1327(3) 0.5777(3) -0.0875(3) 0.0571(8) Uani d 1
H H17 0.145(3) 0.554(2) -0.151(2) 0.076(10) Uiso d 1
C C18 0.2093(3) 0.5647(3) 0.0156(3) 0.0604(9) Uani d 1
H H18 0.291(2) 0.529(2) 0.048(2) 0.070(9) Uiso d 1

loop_
_atom_site_aniso_label
_atom_site_aniso_U_11
_atom_site_aniso_U_22
_atom_site_aniso_U_33
_atom_site_aniso_U_12
_atom_site_aniso_U_13
_atom_site_aniso_U_23
O1 0.0385(11) 0.1210(19) 0.0489(12) -0.0134(12) 0.0101(9) 0.0154(12)
O2 0.0347(11) 0.0764(15) 0.0415(11) -0.0034(10) 0.0050(9) 0.0081(10)
O3 0.0361(10) 0.0817(15) 0.0418(10) 0.0165(10) 0.0100(8) -0.0058(11)
O4 0.0412(11) 0.0971(17) 0.0376(10) 0.0189(11) 0.0028(9) -0.0068(11)
N1 0.0527(13) 0.0472(15) 0.0385(12) 0.0024(11) 0.0237(10) -0.0013(11)
N2 0.0384(13) 0.0526(14) 0.0344(12) -0.0021(10) 0.0089(10) -0.0005(11)
N3 0.0376(12) 0.0624(15) 0.0315(12) 0.0091(12) 0.0069(10) -0.0018(11)
C1 0.0404(17) 0.054(2) 0.0370(16) -0.0042(15) 0.0106(13) -0.0001(14)
C2 0.0315(14) 0.0380(15) 0.0374(14) 0.0001(12) 0.0113(11) -0.0055(12)
C3 0.0287(14) 0.0451(16) 0.0403(15) 0.0003(12) 0.0069(12) -0.0035(13)
C4 0.0406(16) 0.0547(19) 0.0405(16) -0.0023(15) 0.0109(14) 0.0040(15)
C5 0.0562(19) 0.070(2) 0.0479(19) 0.0031(16) 0.0243(16) 0.0139(16)
C6 0.045(2) 0.125(3) 0.063(2) -0.015(2) 0.0230(18) 0.016(2)
C7 0.0316(13) 0.0517(19) 0.0287(13) 0.0018(13) 0.0039(11) -0.0017(13)
C8 0.0467(17) 0.064(2) 0.0423(17) 0.0030(15) 0.0186(14) -0.0042(16)
C9 0.065(2) 0.060(2) 0.056(2) 0.0140(17) 0.0134(17) -0.0082(18)
C10 0.076(2) 0.051(2) 0.065(2) 0.0048(19) 0.0077(19) -0.003(2)
C11 0.063(2) 0.059(2) 0.055(2) -0.0153(18) 0.0099(17) 0.0082(18)
C12 0.0469(16) 0.064(2) 0.0399(16) -0.0026(15) 0.0161(13) -0.0024(16)
C13 0.0437(17) 0.0502(19) 0.0358(16) 0.0090(15) 0.0111(13) -0.0004(14)
C14 0.0334(14) 0.0430(16) 0.0357(14) 0.0017(12) 0.0103(11) 0.0001(12)
C15 0.0302(14) 0.0492(17) 0.0390(15) 0.0048(12) 0.0091(11) -0.0019(13)
C16 0.0403(16) 0.069(2) 0.0370(16) 0.0037(15) 0.0117(13) -0.0049(15)
C17 0.0486(17) 0.082(2) 0.0460(18) 0.0007(16) 0.0225(15) -0.0165(17)
C18 0.0409(18) 0.087(3) 0.056(2) 0.0131(17) 0.0195(16) -0.0115(17)

loop_
_atom_type_symbol
_atom_type_description
_atom_type_scat_dispersion_real
_atom_type_scat_dispersion_imag
_atom_type_scat_source
C C 0.0033 0.0016 'International Tables Vol C Tables 4.2.6.8 and 6.1.1.4'
H H 0.0000 0.0000 'International Tables Vol C Tables 4.2.6.8 and 6.1.1.4'
N N 0.0061 0.0033 'International Tables Vol C Tables 4.2.6.8 and 6.1.1.4'
O O 0.0106 0.0060 'International Tables Vol C Tables 4.2.6.8 and 6.1.1.4'

loop_
_geom_angle_atom_site_label_1
_geom_angle_atom_site_label_2
_geom_angle_atom_site_label_3
_geom_angle
C3 O1 C6 105.6(2)
N2 O2 H2A 103(2)
C18 O3 C15 106.3(2)
N3 O4 H4A 99.9(19)
C7 N1 C1 121.3(2)
C7 N1 C13 120.8(2)
C13 N1 C1 117.9(3)
C2 N2 O2 113.6(2)
C14 N3 O4 113.43(19)
N1 C1 C2 115.3(2)
N1 C1 H1B 108.1(13)
C2 C1 H1B 109.6(13)
N1 C1 H1A 110.4(16)
C2 C1 H1A 106.8(15)
H1B C1 H1A 106(2)
N2 C2 C3 125.8(2)
N2 C2 C1 115.9(2)
C3 C2 C1 118.3(2)
C4 C3 O1 108.9(2)
C4 C3 C2 136.9(2)
O1 C3 C2 114.1(2)
C3 C4 C5 107.8(3)
C3 C4 H4 124.2(17)
C5 C4 H4 128.0(17)
C6 C5 C4 106.3(3)
C6 C5 H5 129.7(15)
C4 C5 H5 124.0(15)
C5 C6 O1 111.5(3)
C5 C6 H6 138.5(18)
O1 C6 H6 110.1(18)
N1 C7 C8 121.9(2)
N1 C7 C12 121.2(2)
C8 C7 C12 116.9(3)
C9 C8 C7 121.5(3)
C9 C8 H8 119.6(14)
C7 C8 H8 118.9(14)
C10 C9 C8 120.7(3)
C10 C9 H9 121.4(17)
C8 C9 H9 117.7(17)
C9 C10 C11 119.3(4)
C9 C10 H10 121.8(19)
C11 C10 H10 118.8(19)
C10 C11 C12 120.5(3)
C10 C11 H11 122.9(17)
C12 C11 H11 116.4(17)
C11 C12 C7 121.0(3)
C11 C12 H12 119.6(15)
C7 C12 H12 119.3(15)
N1 C13 C14 115.2(2)
N1 C13 H13B 110.1(14)
C14 C13 H13B 106.4(14)
N1 C13 H13A 109.9(13)
C14 C13 H13A 110.2(13)
H13B C13 H13A 104.5(19)
N3 C14 C15 126.3(2)
N3 C14 C13 116.4(2)
C15 C14 C13 117.3(2)
C16 C15 O3 109.1(2)
C16 C15 C14 137.0(2)
O3 C15 C14 113.9(2)
C15 C16 C17 106.9(2)
C15 C16 H16 124.0(16)
C17 C16 H16 129.1(16)
C18 C17 C16 106.6(3)
C18 C17 H17 127.9(18)
C16 C17 H17 125.5(18)
C17 C18 O3 111.0(3)
C17 C18 H18 132.9(16)
O3 C18 H18 116.1(16)

loop_
_geom_bond_atom_site_label_1
_geom_bond_atom_site_label_2
_geom_bond_distance
O1 C3 1.364(3)
O1 C6 1.369(3)
O2 N2 1.401(2)
O2 H2A 0.89(3)
O3 C15 1.376(3)
O3 C18 1.357(3)
O4 H4A 0.94(3)
N1 C1 1.446(3)
N1 C7 1.383(3)
N1 C13 1.441(3)
N2 C2 1.285(3)
N3 O4 1.400(2)
N3 C14 1.283(3)
C1 H1A 0.98(3)
C1 H1B 0.98(2)
C2 C1 1.512(3)
C2 C3 1.444(3)
C3 C4 1.337(3)
C4 C5 1.403(4)
C4 H4 0.86(2)
C5 C6 1.301(4)
C5 H5 0.93(3)
C6 H6 0.94(3)
C7 C8 1.391(3)
C7 C12 1.393(4)
C8 C9 1.372(4)
C8 H8 0.94(2)
C9 C10 1.361(4)
C9 H9 0.98(3)
C10 H10 0.93(3)
C11 C10 1.372(4)
C11 H11 0.95(3)
C12 C11 1.381(4)
C12 H12 0.93(2)
C13 H13A 1.02(2)
C13 H13B 0.98(3)
C14 C13 1.515(3)
C14 C15 1.447(3)
C15 C16 1.346(3)
C16 C17 1.419(4)
C16 H16 0.97(2)
C17 H17 0.92(3)
C18 C17 1.324(4)
C18 H18 0.97(3)

loop_
_geom_hbond_atom_site_label_D
_geom_hbond_atom_site_label_H
_geom_hbond_atom_site_label_A
_geom_hbond_site_symmetry_A
_geom_hbond_distance_DH
_geom_hbond_distance_HA
_geom_hbond_distance_DA
_geom_hbond_angle_DHA
_geom_hbond_publ_flag
O2 H2A N3 4_676 0.88(4) 2.00(4) 2.795(3) 150(3) yes
O4 H4A N2 4_575 0.94(4) 1.90(4) 2.771(3) 154(3) yes
C4 H4 O2 . 0.86(2) 2.38(2) 2.797(4) 110.5(19) yes
C16 H16 O4 . 0.97(2) 2.38(2) 2.822(4) 107.5(17) yes

loop_
_geom_torsion_atom_site_label_1
_geom_torsion_atom_site_label_2
_geom_torsion_atom_site_label_3
_geom_torsion_atom_site_label_4
_geom_torsion
C6 O1 C3 C4 -0.8(3)
C6 O1 C3 C2 -179.2(3)
C3 O1 C6 C5 1.2(4)
C15 O3 C18 C17 0.0(3)
C18 O3 C15 C16 -0.2(3)
C18 O3 C15 C14 -179.4(2)
C7 N1 C1 C2 -86.9(3)
C13 N1 C1 C2 92.0(3)
C13 N1 C7 C8 -171.2(2)
C1 N1 C7 C8 7.7(4)
C13 N1 C7 C12 8.4(3)
C1 N1 C7 C12 -172.8(2)
C7 N1 C13 C14 -83.6(3)
C1 N1 C13 C14 97.5(3)
O2 N2 C2 C3 1.0(3)
O2 N2 C2 C1 -177.9(2)
O4 N3 C14 C15 -0.1(4)
O4 N3 C14 C13 -179.2(2)
N2 C2 C3 C4 0.6(5)
C1 C2 C3 C4 179.5(3)
N2 C2 C3 O1 178.4(2)
C1 C2 C3 O1 -2.7(3)
N2 C2 C1 N1 -10.3(4)
C3 C2 C1 N1 170.7(2)
O1 C3 C4 C5 0.1(3)
C2 C3 C4 C5 178.0(3)
C3 C4 C5 C6 0.6(4)
C4 C5 C6 O1 -1.1(4)
N1 C7 C8 C9 -177.2(2)
C12 C7 C8 C9 3.2(4)
N1 C7 C12 C11 178.5(2)
C8 C7 C12 C11 -2.0(4)
C7 C8 C9 C10 -2.5(5)
C8 C9 C10 C11 0.5(5)
C12 C11 C10 C9 0.7(5)
C7 C12 C11 C10 0.1(4)
N3 C14 C13 N1 -5.7(4)
C15 C14 C13 N1 175.1(2)
N3 C14 C15 C16 6.9(5)
C13 C14 C15 C16 -174.0(3)
N3 C14 C15 O3 -174.2(2)
C13 C14 C15 O3 5.0(3)
O3 C15 C16 C17 0.3(3)
C14 C15 C16 C17 179.2(3)
C15 C16 C17 C18 -0.2(4)
O3 C18 C17 C16 0.1(4)

loop_
_cod_related_entry_id
_cod_related_entry_database
_cod_related_entry_code
1 ChemSpider 30655323
